data_1577008
loop_
_publ_author_name
'Zapf, Ludwig'
'Rivard, Eric'

_publ_section_title
;
 Achieving (quasi)-monocoordination in metal complexes with an
 exceptionally bulky carbene ligand.
;
_journal_issue 13
_journal_name_full 'Chemical science'
_journal_page_first 6500
_journal_page_last 6506
_journal_paper_doi 10.1039/d5sc09514j
_journal_volume 17
_journal_year 2026
_chemical_formula_moiety 'C45 H34 N2, 0.5(C6 H14)'
_chemical_formula_sum 'C48 H41 N2'
_chemical_formula_weight 645.83
_space_group_crystal_system monoclinic
_space_group_IT_number 15
_space_group_name_Hall '-I 2ya'
_space_group_name_H-M_alt 'I 1 2/a 1'
_atom_sites_solution_hydrogens geom
_atom_sites_solution_primary dual
_atom_sites_solution_secondary difmap
_audit_creation_date 2025-07-22
_audit_update_record
;
2025-11-25 deposited with the CCDC.	2026-02-02 downloaded from the CCDC.
;
_cell_angle_alpha 90
_cell_angle_beta 93.968(17)
_cell_angle_gamma 90
_cell_formula_units_Z 8
_cell_length_a 18.261(6)
_cell_length_b 9.757(4)
_cell_length_c 40.853(14)
_cell_measurement_reflns_used 5988
_cell_measurement_temperature 173(2)
_cell_measurement_theta_max 71.89
_cell_measurement_theta_min 5.14
_cell_volume 7261(5)
_computing_cell_refinement 'Saint+ ver. 8.40B (Bruker AXS)'
_computing_data_collection 'BIS 6.2.14 / APEX4 ver. 2021.10 (Bruker AXS)'
_computing_data_reduction 'Saint+ ver. 8.40B (Bruker AXS)'
_computing_molecular_graphics 'ShelXLe (Huebschle et all, 2011)'
_computing_publication_material 'SHELXL-2019/1 (Sheldrick, 2019)'
_computing_structure_refinement 'SHELXL-2019/1 (Sheldrick, 2019)'
_computing_structure_solution 'SHELXS 2013/1 (Sheldrick, 2008)'
_diffrn_ambient_environment N~2~
_diffrn_ambient_temperature 173(2)
_diffrn_detector CPA
_diffrn_detector_area_resol_mean 7.5
_diffrn_detector_type 'Photon II'
_diffrn_measured_fraction_theta_full 0.990
_diffrn_measured_fraction_theta_max 0.985
_diffrn_measurement_device 'four-circle diffractometer'
_diffrn_measurement_device_type 'Bruker D8 Venture'
_diffrn_measurement_method '\f and \w scans'
_diffrn_orient_matrix_type
;
 Sparks R.A., Computational Crystallography p1-18 (Clarendon Press, 1982)
;
_diffrn_orient_matrix_UB_11 0.0069145
_diffrn_orient_matrix_UB_12 0.0146778
_diffrn_orient_matrix_UB_13 0.0577979
_diffrn_orient_matrix_UB_21 0.0234583
_diffrn_orient_matrix_UB_22 0.0042563
_diffrn_orient_matrix_UB_23 0.0039320
_diffrn_orient_matrix_UB_31 -0.0019865
_diffrn_orient_matrix_UB_32 0.1013494
_diffrn_orient_matrix_UB_33 -0.0085356
_diffrn_radiation_monochromator 'multi-layer mirror'
_diffrn_radiation_probe x-ray
_diffrn_radiation_type CuK\a
_diffrn_radiation_wavelength 1.54178
_diffrn_radiation_xray_symbol K-L~2,3~
_diffrn_reflns_av_R_equivalents 0.0563
_diffrn_reflns_av_unetI/netI 0.0335
_diffrn_reflns_Laue_measured_fraction_full 0.990
_diffrn_reflns_Laue_measured_fraction_max 0.985
_diffrn_reflns_limit_h_max 22
_diffrn_reflns_limit_h_min -22
_diffrn_reflns_limit_k_max 11
_diffrn_reflns_limit_k_min -10
_diffrn_reflns_limit_l_max 50
_diffrn_reflns_limit_l_min -50
_diffrn_reflns_number 89046
_diffrn_reflns_point_group_measured_fraction_full 0.990
_diffrn_reflns_point_group_measured_fraction_max 0.985
_diffrn_reflns_theta_full 72.000
_diffrn_reflns_theta_max 72.527
_diffrn_reflns_theta_min 4.339
_diffrn_source 'micro-focus sealed X-ray tube'
_diffrn_source_type 'Incoatec ImS 2.0'
_diffrn_standards_number 0
_exptl_absorpt_coefficient_mu 0.517
_exptl_absorpt_correction_T_max 0.8644
_exptl_absorpt_correction_T_min 0.7149
_exptl_absorpt_correction_type multi-scan
_exptl_absorpt_process_details
;
 SADABS 2016/2: Krause, L., Herbst-Irmer, R., Sheldrick G.M. & Stalke D., J. 
 Appl. Cryst. 48 (2015) 3-10
;
_exptl_crystal_colour colourless
_exptl_crystal_density_diffrn 1.182
_exptl_crystal_description block
_exptl_crystal_F_000 2744
_exptl_crystal_preparation
;
 Crystals were grown at -35 \%C from saturated solution in Benzene/hexane. 
 For data collection the crystal was immersed in a film of perfluoropolyether 
 oil, mounted on a polyimide loop and transferred to stream of cold nitrogen 
 (Oxford Cryostream 800).
;
_exptl_crystal_size_max 0.209
_exptl_crystal_size_mid 0.178
_exptl_crystal_size_min 0.051
_refine_diff_density_max 0.369
_refine_diff_density_min -0.309
_refine_diff_density_rms 0.041
_refine_ls_extinction_method none
_refine_ls_goodness_of_fit_ref 1.149
_refine_ls_hydrogen_treatment constr
_refine_ls_matrix_type full
_refine_ls_number_parameters 537
_refine_ls_number_reflns 7098
_refine_ls_number_restraints 283
_refine_ls_restrained_S_all 1.191
_refine_ls_R_factor_all 0.0646
_refine_ls_R_factor_gt 0.0540
_refine_ls_shift/su_max 0.002
_refine_ls_shift/su_mean 0.000
_refine_ls_structure_factor_coef Fsqd
_refine_ls_weighting_details
;
 w=1/[\s^2^(Fo^2^)+(0.0008P)^2^+8.1051P] where P=(Fo^2^+2Fc^2^)/3
;
_refine_ls_weighting_scheme calc
_refine_ls_wR_factor_gt 0.1112
_refine_ls_wR_factor_ref 0.1218
_reflns_Friedel_coverage 0.000
_reflns_number_gt 6042
_reflns_number_total 7098
_reflns_threshold_expression 'I > 2\s(I)'
_cod_data_source_file d5sc09514j3.cif
_cod_data_source_block 3-C6H14-05
_cod_original_cell_volume 7261(4)
_cod_original_sg_symbol_H-M 'I 2/a'
_cod_database_code 1577008
_shelx_shelxl_version_number 2019/1
_shelx_space_group_comment
;
 The symmetry employed for this shelxl refinement is uniquely defined by the 
 following loop, which should always be used as a source of symmetry 
 information in preference to the above space-group names. They are only 
 intended as comments.
;
_shelx_estimated_absorpt_t_min 0.900
_shelx_estimated_absorpt_t_max 0.974

loop_
_space_group_symop_operation_xyz
'x, y, z'
'-x+1/2, y, -z'
'x+1/2, y+1/2, z+1/2'
'-x+1, y+1/2, -z+1/2'
'-x, -y, -z'
'x-1/2, -y, z'
'-x+1/2, -y+1/2, -z+1/2'
'x, -y+1/2, z+1/2'

loop_
_atom_site_label
_atom_site_type_symbol
_atom_site_fract_x
_atom_site_fract_y
_atom_site_fract_z
_atom_site_U_iso_or_equiv
_atom_site_adp_type
_atom_site_occupancy
_atom_site_site_symmetry_order
_atom_site_calc_flag
_atom_site_refinement_flags_posn
_atom_site_refinement_flags_adp
_atom_site_refinement_flags_occupancy
_atom_site_disorder_assembly
_atom_site_disorder_group
N1 N 0.57117(7) 0.29411(15) 0.38621(3) 0.0407(3) Uani 1 1 d . . . . .
N2 N 0.64063(7) 0.40222(15) 0.35407(3) 0.0404(3) Uani 1 1 d . . . . .
C1 C 0.58150(9) 0.31726(19) 0.35386(4) 0.0422(4) Uani 1 1 d . . . . .
C2 C 0.66860(9) 0.43393(19) 0.38604(4) 0.0421(4) Uani 1 1 d . . . . .
C3 C 0.72691(9) 0.5147(2) 0.39818(4) 0.0505(5) Uani 1 1 d . . . . .
H3 H 0.757098 0.562174 0.383918 0.061 Uiso 1 1 calc R U . . .
C4 C 0.73924(10) 0.5232(2) 0.43194(5) 0.0583(5) Uani 1 1 d . . . . .
H4 H 0.778352 0.578410 0.441068 0.070 Uiso 1 1 calc R U . . .
C5 C 0.69557(11) 0.4527(2) 0.45267(5) 0.0604(6) Uani 1 1 d . . . . .
H5 H 0.705824 0.460234 0.475713 0.072 Uiso 1 1 calc R U . . .
C6 C 0.63776(10) 0.3719(2) 0.44089(4) 0.0531(5) Uani 1 1 d . . . . .
H6 H 0.608328 0.323749 0.455344 0.064 Uiso 1 1 calc R U . . .
C7 C 0.62401(9) 0.36343(19) 0.40686(4) 0.0423(4) Uani 1 1 d . . . . .
C8 C 0.51391(9) 0.19737(19) 0.39741(4) 0.0425(4) Uani 1 1 d . . . . .
C9 C 0.67440(9) 0.44824(18) 0.32340(4) 0.0398(4) Uani 1 1 d . . . . .
C11 C 0.45249(9) 0.17065(18) 0.36985(4) 0.0425(4) Uani 1 1 d . . . . .
C12 C 0.46916(11) 0.11327(19) 0.34006(4) 0.0497(4) Uani 1 1 d . . . . .
H12 H 0.519084 0.098190 0.335930 0.060 Uiso 1 1 calc R U . . .
C13 C 0.41492(12) 0.0778(2) 0.31640(5) 0.0603(5) Uani 1 1 d . . . . .
H13 H 0.427755 0.040754 0.296066 0.072 Uiso 1 1 calc R U . . .
C14 C 0.34155(13) 0.0962(2) 0.32227(6) 0.0684(6) Uani 1 1 d . . . . .
H14 H 0.303918 0.072465 0.306044 0.082 Uiso 1 1 calc R U . . .
C15 C 0.32434(11) 0.1490(2) 0.35175(6) 0.0655(6) Uani 1 1 d . . . . .
H15 H 0.274259 0.159687 0.356167 0.079 Uiso 1 1 calc R U . . .
C16 C 0.37892(10) 0.1874(2) 0.37537(5) 0.0537(5) Uani 1 1 d . . . . .
H16 H 0.365692 0.225449 0.395531 0.064 Uiso 1 1 calc R U . . .
C21 C 0.54810(11) 0.0553(2) 0.40581(4) 0.0498(4) Uani 1 1 d . . . . .
C22 C 0.50209(14) -0.0550(2) 0.41105(5) 0.0677(6) Uani 1 1 d . . . . .
H22 H 0.450474 -0.041250 0.409011 0.081 Uiso 1 1 calc R U . . .
C23 C 0.52903(18) -0.1844(3) 0.41916(6) 0.0823(8) Uani 1 1 d . . . . .
H23 H 0.496111 -0.257559 0.422599 0.099 Uiso 1 1 calc R U . . .
C24 C 0.60257(19) -0.2061(3) 0.42217(6) 0.0848(9) Uani 1 1 d . . . . .
H24 H 0.621358 -0.293965 0.428234 0.102 Uiso 1 1 calc R U . . .
C25 C 0.65010(16) -0.0998(3) 0.41636(6) 0.0814(8) Uani 1 1 d . . . . .
H25 H 0.701546 -0.115645 0.417914 0.098 Uiso 1 1 calc R U . . .
C26 C 0.62287(12) 0.0319(2) 0.40817(5) 0.0628(6) Uani 1 1 d . . . . .
H26 H 0.655880 0.104379 0.404275 0.075 Uiso 1 1 calc R U . . .
C31 C 0.48233(10) 0.2650(2) 0.42748(5) 0.0502(4) Uani 1 1 d . . . . .
C32 C 0.47812(12) 0.1983(3) 0.45729(5) 0.0690(6) Uani 1 1 d . . . . .
H32 H 0.493474 0.105538 0.459539 0.083 Uiso 1 1 calc R U . . .
C33 C 0.45161(15) 0.2665(4) 0.48378(6) 0.0913(9) Uani 1 1 d . . . . .
H33 H 0.448845 0.219831 0.504071 0.110 Uiso 1 1 calc R U . . .
C34 C 0.42941(14) 0.3999(4) 0.48104(8) 0.0960(11) Uani 1 1 d . . . . .
H34 H 0.411805 0.445811 0.499440 0.115 Uiso 1 1 calc R U . . .
C35 C 0.43256(12) 0.4681(3) 0.45150(8) 0.0849(9) Uani 1 1 d . . . . .
H35 H 0.416868 0.560799 0.449528 0.102 Uiso 1 1 calc R U . . .
C36 C 0.45874(11) 0.4008(2) 0.42471(6) 0.0619(6) Uani 1 1 d . . . . .
H36 H 0.460575 0.447493 0.404376 0.074 Uiso 1 1 calc R U . . .
C41 C 0.63707(9) 0.3678(2) 0.29419(4) 0.0452(4) Uani 1 1 d . . . . .
C42 C 0.56400(10) 0.3991(2) 0.28480(4) 0.0567(5) Uani 1 1 d . . . . .
H42 H 0.539261 0.467559 0.296352 0.068 Uiso 1 1 calc R U . . .
C43 C 0.52752(13) 0.3318(3) 0.25898(5) 0.0737(7) Uani 1 1 d . . . . .
H43 H 0.477564 0.352982 0.253082 0.088 Uiso 1 1 calc R U . . .
C44 C 0.56265(15) 0.2342(3) 0.24168(5) 0.0805(8) Uani 1 1 d . . . . .
H44 H 0.537072 0.187722 0.223932 0.097 Uiso 1 1 calc R U . . .
C45 C 0.63440(15) 0.2042(3) 0.25003(5) 0.0745(7) Uani 1 1 d . . . . .
H45 H 0.658955 0.137763 0.237791 0.089 Uiso 1 1 calc R U . . .
C46 C 0.67227(11) 0.2704(2) 0.27649(5) 0.0580(5) Uani 1 1 d . . . . .
H46 H 0.722159 0.248246 0.282254 0.070 Uiso 1 1 calc R U . . .
C51 C 0.75731(9) 0.41661(19) 0.32879(4) 0.0435(4) Uani 1 1 d . . . . .
C52 C 0.81093(9) 0.5131(2) 0.32342(4) 0.0498(5) Uani 1 1 d . . . . .
H52 H 0.797191 0.600170 0.314597 0.060 Uiso 1 1 calc R U . . .
C53 C 0.88492(10) 0.4832(3) 0.33087(5) 0.0633(6) Uani 1 1 d . . . . .
H53 H 0.921237 0.550379 0.327428 0.076 Uiso 1 1 calc R U . . .
C54 C 0.90544(11) 0.3565(3) 0.34322(6) 0.0712(7) Uani 1 1 d . . . . .
H54 H 0.955854 0.336293 0.348271 0.085 Uiso 1 1 calc R U . . .
C55 C 0.85279(12) 0.2590(3) 0.34822(5) 0.0678(6) Uani 1 1 d . . . . .
H55 H 0.866957 0.171305 0.356540 0.081 Uiso 1 1 calc R U . . .
C56 C 0.77922(11) 0.2887(2) 0.34115(5) 0.0547(5) Uani 1 1 d . . . . .
H56 H 0.743234 0.221122 0.344771 0.066 Uiso 1 1 calc R U . . .
C61 C 0.65878(9) 0.60164(19) 0.31685(4) 0.0421(4) Uani 1 1 d . . . . .
C62 C 0.62505(9) 0.6853(2) 0.33866(4) 0.0475(4) Uani 1 1 d . . . . .
H62 H 0.611781 0.648891 0.358980 0.057 Uiso 1 1 calc R U . . .
C63 C 0.61030(11) 0.8223(2) 0.33119(5) 0.0599(5) Uani 1 1 d . . . . .
H63 H 0.586908 0.877810 0.346471 0.072 Uiso 1 1 calc R U . . .
C64 C 0.62897(12) 0.8780(2) 0.30223(6) 0.0646(6) Uani 1 1 d . . . . .
H64 H 0.619699 0.972034 0.297536 0.078 Uiso 1 1 calc R U . . .
C65 C 0.66169(11) 0.7952(3) 0.27975(5) 0.0641(6) Uani 1 1 d . . . . .
H65 H 0.674378 0.832293 0.259399 0.077 Uiso 1 1 calc R U . . .
C66 C 0.67588(10) 0.6585(2) 0.28694(5) 0.0535(5) Uani 1 1 d . . . . .
H66 H 0.697610 0.602517 0.271240 0.064 Uiso 1 1 calc R U . . .
C1_1 C 0.6603(12) 0.126(2) 0.5354(4) 0.160(4) Uani 0.300(4) 1 d D U P A -1
H1A_1 H 0.608492 0.145305 0.538179 0.239 Uiso 0.300(4) 1 calc R U P A -1
H1B_1 H 0.686885 0.212149 0.533009 0.239 Uiso 0.300(4) 1 calc R U P A -1
H1C_1 H 0.681533 0.076170 0.554619 0.239 Uiso 0.300(4) 1 calc R U P A -1
C2_1 C 0.6663(7) 0.044(2) 0.5067(4) 0.157(3) Uani 0.300(4) 1 d D U P A -1
H2A_1 H 0.634494 0.085955 0.488820 0.188 Uiso 0.300(4) 1 calc R U P A -1
H2B_1 H 0.645327 -0.047181 0.511136 0.188 Uiso 0.300(4) 1 calc R U P A -1
C3_1 C 0.7376(7) 0.0221(18) 0.4944(4) 0.158(3) Uani 0.300(4) 1 d D U P A -1
H3A_1 H 0.757690 -0.063070 0.504644 0.189 Uiso 0.300(4) 1 calc R U P A -1
H3B_1 H 0.729496 0.003499 0.470574 0.189 Uiso 0.300(4) 1 calc R U P A -1
C4_1 C 0.7935(8) 0.1227(18) 0.4982(4) 0.160(3) Uani 0.300(4) 1 d D U P A -1
H4A_1 H 0.819560 0.107114 0.519904 0.192 Uiso 0.300(4) 1 calc R U P A -1
H4B_1 H 0.768650 0.212577 0.499307 0.192 Uiso 0.300(4) 1 calc R U P A -1
C5_1 C 0.8493(11) 0.137(3) 0.4747(4) 0.158(3) Uani 0.300(4) 1 d D U P A -1
H5A_1 H 0.886619 0.064073 0.478374 0.190 Uiso 0.300(4) 1 calc R U P A -1
H5B_1 H 0.874048 0.226860 0.477744 0.190 Uiso 0.300(4) 1 calc R U P A -1
C6_1 C 0.8146(11) 0.127(2) 0.4414(4) 0.155(3) Uani 0.300(4) 1 d D U P A -1
H6A_1 H 0.849545 0.155521 0.425622 0.232 Uiso 0.300(4) 1 calc R U P A -1
H6B_1 H 0.771284 0.186442 0.439390 0.232 Uiso 0.300(4) 1 calc R U P A -1
H6C_1 H 0.799646 0.031811 0.436983 0.232 Uiso 0.300(4) 1 calc R U P A -1
C1_2 C 0.6978(13) -0.013(3) 0.5277(6) 0.157(4) Uani 0.200(4) 1 d D U P A -2
H1A_2 H 0.726876 0.071742 0.530143 0.236 Uiso 0.200(4) 1 calc R U P A -2
H1B_2 H 0.691405 -0.051845 0.549373 0.236 Uiso 0.200(4) 1 calc R U P A -2
H1C_2 H 0.649648 0.008506 0.516776 0.236 Uiso 0.200(4) 1 calc R U P A -2
C2_2 C 0.7365(14) -0.1126(19) 0.5076(7) 0.158(3) Uani 0.200(4) 1 d D U P A -2
H2A_2 H 0.758316 -0.185437 0.522089 0.190 Uiso 0.200(4) 1 calc R U P A -2
H2B_2 H 0.700617 -0.156240 0.491589 0.190 Uiso 0.200(4) 1 calc R U P A -2
C3_2 C 0.7947(13) -0.048(2) 0.4899(6) 0.160(3) Uani 0.200(4) 1 d D U P A -2
H3A_2 H 0.841339 -0.053332 0.503718 0.192 Uiso 0.200(4) 1 calc R U P A -2
H3B_2 H 0.801042 -0.100574 0.469605 0.192 Uiso 0.200(4) 1 calc R U P A -2
C4_2 C 0.7805(12) 0.094(2) 0.4813(6) 0.158(3) Uani 0.200(4) 1 d D U P A -2
H4A_2 H 0.761808 0.141659 0.500459 0.190 Uiso 0.200(4) 1 calc R U P A -2
H4B_2 H 0.741403 0.097609 0.463266 0.190 Uiso 0.200(4) 1 calc R U P A -2
C5_2 C 0.8448(15) 0.168(3) 0.4711(6) 0.158(3) Uani 0.200(4) 1 d D U P A -2
H5A_2 H 0.889986 0.114486 0.476354 0.189 Uiso 0.200(4) 1 calc R U P A -2
H5B_2 H 0.849590 0.257789 0.482436 0.189 Uiso 0.200(4) 1 calc R U P A -2
C6_2 C 0.8331(17) 0.188(3) 0.4356(5) 0.157(4) Uani 0.200(4) 1 d D U P A -2
H6A_2 H 0.880606 0.201758 0.426184 0.236 Uiso 0.200(4) 1 calc R U P A -2
H6B_2 H 0.802299 0.269424 0.431112 0.236 Uiso 0.200(4) 1 calc R U P A -2
H6C_2 H 0.808769 0.107600 0.425604 0.236 Uiso 0.200(4) 1 calc R U P A -2

loop_
_atom_site_aniso_label
_atom_site_aniso_U_11
_atom_site_aniso_U_22
_atom_site_aniso_U_33
_atom_site_aniso_U_23
_atom_site_aniso_U_13
_atom_site_aniso_U_12
N1 0.0354(7) 0.0520(9) 0.0344(7) -0.0030(6) -0.0001(5) 0.0010(6)
N2 0.0357(7) 0.0531(9) 0.0322(7) -0.0081(6) -0.0001(5) -0.0022(6)
C1 0.0378(8) 0.0517(10) 0.0372(8) -0.0044(7) 0.0029(7) -0.0008(7)
C2 0.0346(8) 0.0551(11) 0.0359(8) -0.0094(7) -0.0030(6) 0.0067(7)
C3 0.0377(9) 0.0655(13) 0.0474(10) -0.0139(9) -0.0031(7) 0.0013(8)
C4 0.0403(10) 0.0795(15) 0.0528(11) -0.0205(10) -0.0125(8) 0.0036(10)
C5 0.0510(11) 0.0903(16) 0.0378(9) -0.0126(10) -0.0117(8) 0.0117(11)
C6 0.0471(10) 0.0752(14) 0.0359(9) -0.0027(9) -0.0038(7) 0.0088(9)
C7 0.0361(8) 0.0526(11) 0.0374(8) -0.0058(7) -0.0037(7) 0.0080(7)
C8 0.0408(9) 0.0489(10) 0.0379(8) -0.0004(7) 0.0037(7) 0.0035(7)
C9 0.0342(8) 0.0487(10) 0.0367(8) -0.0086(7) 0.0037(6) -0.0030(7)
C11 0.0420(9) 0.0393(9) 0.0459(9) 0.0040(7) 0.0000(7) 0.0004(7)
C12 0.0522(10) 0.0464(11) 0.0501(10) -0.0021(8) 0.0002(8) -0.0023(8)
C13 0.0743(14) 0.0529(12) 0.0523(11) -0.0027(9) -0.0060(10) -0.0091(10)
C14 0.0649(14) 0.0580(13) 0.0781(15) 0.0059(12) -0.0256(12) -0.0052(11)
C15 0.0450(11) 0.0562(13) 0.0936(17) 0.0024(12) -0.0069(11) 0.0022(9)
C16 0.0436(10) 0.0536(12) 0.0636(12) 0.0025(9) 0.0013(8) 0.0031(8)
C21 0.0578(11) 0.0562(12) 0.0349(9) -0.0002(8) 0.0007(8) 0.0114(9)
C22 0.0790(15) 0.0624(14) 0.0621(13) 0.0160(11) 0.0087(11) 0.0087(12)
C23 0.116(2) 0.0638(16) 0.0678(15) 0.0170(12) 0.0115(14) 0.0147(15)
C24 0.134(3) 0.0642(17) 0.0554(13) 0.0042(12) -0.0007(14) 0.0385(17)
C25 0.0878(18) 0.0854(19) 0.0684(15) -0.0120(14) -0.0127(13) 0.0420(16)
C26 0.0658(13) 0.0653(14) 0.0559(12) -0.0104(10) -0.0058(10) 0.0235(11)
C31 0.0416(9) 0.0613(12) 0.0481(10) -0.0111(9) 0.0072(8) -0.0011(8)
C32 0.0705(14) 0.0909(18) 0.0472(11) -0.0069(11) 0.0154(10) -0.0053(12)
C33 0.0875(18) 0.132(3) 0.0575(14) -0.0275(16) 0.0256(13) -0.0163(18)
C34 0.0675(16) 0.137(3) 0.087(2) -0.061(2) 0.0320(14) -0.0202(17)
C35 0.0502(12) 0.0843(18) 0.122(2) -0.0500(17) 0.0205(14) -0.0046(12)
C36 0.0445(10) 0.0646(14) 0.0776(14) -0.0219(11) 0.0108(10) -0.0001(9)
C41 0.0432(9) 0.0594(12) 0.0334(8) -0.0068(8) 0.0051(7) -0.0143(8)
C42 0.0467(10) 0.0814(15) 0.0415(10) -0.0038(10) -0.0019(8) -0.0109(10)
C43 0.0604(13) 0.113(2) 0.0456(11) -0.0018(12) -0.0084(9) -0.0292(13)
C44 0.0855(17) 0.111(2) 0.0445(11) -0.0153(13) -0.0011(11) -0.0520(16)
C45 0.0947(18) 0.0796(17) 0.0514(12) -0.0274(11) 0.0206(12) -0.0326(14)
C46 0.0570(11) 0.0686(14) 0.0497(11) -0.0187(10) 0.0123(9) -0.0187(10)
C51 0.0363(8) 0.0529(11) 0.0414(9) -0.0169(8) 0.0030(7) 0.0006(8)
C52 0.0375(9) 0.0600(12) 0.0521(10) -0.0208(9) 0.0044(7) -0.0016(8)
C53 0.0362(9) 0.0874(17) 0.0666(13) -0.0333(12) 0.0058(9) -0.0055(10)
C54 0.0403(11) 0.101(2) 0.0714(14) -0.0329(13) -0.0047(10) 0.0184(12)
C55 0.0584(13) 0.0749(15) 0.0688(14) -0.0180(12) -0.0042(10) 0.0239(12)
C56 0.0488(10) 0.0569(12) 0.0581(11) -0.0141(9) 0.0021(9) 0.0061(9)
C61 0.0311(8) 0.0523(10) 0.0424(9) -0.0054(8) -0.0015(7) -0.0023(7)
C62 0.0418(9) 0.0543(11) 0.0458(9) -0.0058(8) -0.0030(7) 0.0050(8)
C63 0.0596(12) 0.0576(13) 0.0608(12) -0.0067(10) -0.0069(10) 0.0135(10)
C64 0.0592(12) 0.0580(13) 0.0745(14) 0.0062(11) -0.0109(11) 0.0053(10)
C65 0.0529(12) 0.0769(16) 0.0614(13) 0.0166(11) -0.0034(10) -0.0081(11)
C66 0.0457(10) 0.0646(13) 0.0506(10) -0.0004(9) 0.0064(8) -0.0030(9)
C1_1 0.152(7) 0.208(9) 0.122(7) -0.014(7) 0.028(6) -0.049(7)
C2_1 0.147(6) 0.196(8) 0.129(6) -0.015(5) 0.016(5) -0.034(5)
C3_1 0.148(5) 0.196(7) 0.129(5) -0.015(5) 0.013(4) -0.031(5)
C4_1 0.152(5) 0.197(7) 0.132(5) -0.016(5) 0.010(4) -0.030(5)
C5_1 0.149(5) 0.197(8) 0.129(6) -0.016(5) 0.011(4) -0.028(5)
C6_1 0.138(6) 0.197(8) 0.130(6) -0.017(6) 0.015(5) -0.022(6)
C1_2 0.146(6) 0.200(8) 0.126(7) -0.016(6) 0.016(6) -0.036(6)
C2_2 0.147(6) 0.198(8) 0.129(6) -0.014(5) 0.012(5) -0.033(5)
C3_2 0.150(6) 0.198(8) 0.131(6) -0.015(5) 0.010(5) -0.031(5)
C4_2 0.149(5) 0.196(7) 0.129(6) -0.016(5) 0.010(4) -0.031(5)
C5_2 0.149(5) 0.196(8) 0.129(6) -0.016(5) 0.011(4) -0.029(5)
C6_2 0.146(7) 0.194(9) 0.132(7) -0.017(7) 0.013(6) -0.019(7)

loop_
_atom_type_symbol
_atom_type_description
_atom_type_scat_dispersion_real
_atom_type_scat_dispersion_imag
_atom_type_scat_source
C C 0.0181 0.0091 'International Tables Vol C Tables 4.2.6.8 and 6.1.1.4'
H H 0.0000 0.0000 'International Tables Vol C Tables 4.2.6.8 and 6.1.1.4'
N N 0.0311 0.0180 'International Tables Vol C Tables 4.2.6.8 and 6.1.1.4'

loop_
_exptl_crystal_face_index_h
_exptl_crystal_face_index_k
_exptl_crystal_face_index_l
_exptl_crystal_face_perp_dist
-1.00 -1.00 0.00 0.0150
0.00 0.00 -1.00 0.0250
0.00 1.00 0.00 0.0830
1.00 0.00 -1.00 0.0670
-2.00 -1.00 2.00 0.0150
1.00 0.00 0.00 0.0650
0.00 0.00 1.00 0.0090

loop_
_geom_angle_atom_site_label_1
_geom_angle_atom_site_label_2
_geom_angle_atom_site_label_3
_geom_angle
_geom_angle_site_symmetry_1
_geom_angle_site_symmetry_3
_geom_angle_publ_flag
C1 N1 C7 111.39(14) . . ?
C1 N1 C8 122.93(14) . . ?
C7 N1 C8 125.51(14) . . ?
C1 N2 C2 112.17(14) . . ?
C1 N2 C9 123.23(13) . . ?
C2 N2 C9 124.48(14) . . ?
N2 C1 N1 104.91(14) . . ?
C3 C2 C7 121.75(16) . . ?
C3 C2 N2 132.71(17) . . ?
C7 C2 N2 105.54(14) . . ?
C4 C3 C2 117.24(19) . . ?
C3 C4 C5 121.21(18) . . ?
C6 C5 C4 122.02(17) . . ?
C5 C6 C7 117.51(19) . . ?
C6 C7 C2 120.25(17) . . ?
C6 C7 N1 133.76(17) . . ?
C2 C7 N1 105.99(14) . . ?
N1 C8 C31 106.27(14) . . ?
N1 C8 C21 110.57(14) . . ?
C31 C8 C21 111.97(15) . . ?
N1 C8 C11 111.52(13) . . ?
C31 C8 C11 110.97(14) . . ?
C21 C8 C11 105.64(14) . . ?
N2 C9 C61 110.64(13) . . ?
N2 C9 C51 106.01(13) . . ?
C61 C9 C51 112.68(14) . . ?
N2 C9 C41 107.90(13) . . ?
C61 C9 C41 106.98(14) . . ?
C51 C9 C41 112.57(13) . . ?
C16 C11 C12 117.52(17) . . ?
C16 C11 C8 121.38(16) . . ?
C12 C11 C8 120.66(15) . . ?
C13 C12 C11 121.58(19) . . ?
C12 C13 C14 120.1(2) . . ?
C15 C14 C13 119.0(2) . . ?
C14 C15 C16 121.0(2) . . ?
C11 C16 C15 120.8(2) . . ?
C26 C21 C22 117.8(2) . . ?
C26 C21 C8 122.99(19) . . ?
C22 C21 C8 119.21(17) . . ?
C23 C22 C21 122.2(2) . . ?
C24 C23 C22 119.8(3) . . ?
C23 C24 C25 119.8(2) . . ?
C24 C25 C26 120.6(2) . . ?
C21 C26 C25 119.9(2) . . ?
C32 C31 C36 118.8(2) . . ?
C32 C31 C8 123.01(19) . . ?
C36 C31 C8 118.21(18) . . ?
C33 C32 C31 120.2(3) . . ?
C34 C33 C32 120.7(3) . . ?
C33 C34 C35 120.0(2) . . ?
C34 C35 C36 119.8(3) . . ?
C35 C36 C31 120.4(2) . . ?
C46 C41 C42 118.52(17) . . ?
C46 C41 C9 123.87(16) . . ?
C42 C41 C9 117.58(16) . . ?
C43 C42 C41 120.6(2) . . ?
C44 C43 C42 120.5(2) . . ?
C45 C44 C43 119.7(2) . . ?
C44 C45 C46 120.6(2) . . ?
C41 C46 C45 120.0(2) . . ?
C52 C51 C56 118.46(17) . . ?
C52 C51 C9 122.51(17) . . ?
C56 C51 C9 118.95(16) . . ?
C51 C52 C53 120.5(2) . . ?
C54 C53 C52 120.2(2) . . ?
C53 C54 C55 119.9(2) . . ?
C54 C55 C56 120.1(2) . . ?
C55 C56 C51 120.9(2) . . ?
C62 C61 C66 117.70(18) . . ?
C62 C61 C9 123.08(16) . . ?
C66 C61 C9 119.14(16) . . ?
C61 C62 C63 120.88(19) . . ?
C64 C63 C62 121.0(2) . . ?
C63 C64 C65 119.0(2) . . ?
C66 C65 C64 120.2(2) . . ?
C65 C66 C61 121.2(2) . . ?
C1_1 C2_1 C3_1 119.4(11) . . ?
C4_1 C3_1 C2_1 121.3(12) . . ?
C3_1 C4_1 C5_1 121.9(12) . . ?
C4_1 C5_1 C6_1 109.1(10) . . ?
C3_2 C2_2 C1_2 112.2(11) . . ?
C4_2 C3_2 C2_2 114.1(12) . . ?
C3_2 C4_2 C5_2 114.1(14) . . ?
C4_2 C5_2 C6_2 106.6(11) . . ?

loop_
_geom_bond_atom_site_label_1
_geom_bond_atom_site_label_2
_geom_bond_distance
_geom_bond_site_symmetry_2
_geom_bond_publ_flag
N1 C1 1.367(2) . ?
N1 C7 1.410(2) . ?
N1 C8 1.503(2) . ?
N2 C1 1.361(2) . ?
N2 C2 1.404(2) . ?
N2 C9 1.503(2) . ?
C2 C3 1.389(2) . ?
C2 C7 1.398(2) . ?
C3 C4 1.385(3) . ?
C4 C5 1.386(3) . ?
C5 C6 1.377(3) . ?
C6 C7 1.398(2) . ?
C8 C31 1.541(2) . ?
C8 C21 1.549(3) . ?
C8 C11 1.555(2) . ?
C9 C61 1.543(3) . ?
C9 C51 1.546(2) . ?
C9 C41 1.546(2) . ?
C11 C16 1.387(2) . ?
C11 C12 1.392(3) . ?
C12 C13 1.379(3) . ?
C13 C14 1.389(3) . ?
C14 C15 1.366(3) . ?
C15 C16 1.390(3) . ?
C21 C26 1.381(3) . ?
C21 C22 1.391(3) . ?
C22 C23 1.386(3) . ?
C23 C24 1.357(4) . ?
C24 C25 1.383(4) . ?
C25 C26 1.409(3) . ?
C31 C32 1.388(3) . ?
C31 C36 1.395(3) . ?
C32 C33 1.386(3) . ?
C33 C34 1.366(5) . ?
C34 C35 1.383(4) . ?
C35 C36 1.389(3) . ?
C41 C46 1.380(3) . ?
C41 C42 1.396(3) . ?
C42 C43 1.375(3) . ?
C43 C44 1.371(4) . ?
C44 C45 1.363(4) . ?
C45 C46 1.400(3) . ?
C51 C52 1.387(3) . ?
C51 C56 1.394(3) . ?
C52 C53 1.395(3) . ?
C53 C54 1.377(4) . ?
C54 C55 1.377(3) . ?
C55 C56 1.385(3) . ?
C61 C62 1.384(2) . ?
C61 C66 1.397(3) . ?
C62 C63 1.392(3) . ?
C63 C64 1.367(3) . ?
C64 C65 1.389(3) . ?
C65 C66 1.386(3) . ?
C1_1 C2_1 1.428(11) . ?
C2_1 C3_1 1.445(10) . ?
C3_1 C4_1 1.416(10) . ?
C4_1 C5_1 1.452(11) . ?
C5_1 C6_1 1.464(10) . ?
C1_2 C2_2 1.485(11) . ?
C2_2 C3_2 1.467(11) . ?
C3_2 C4_2 1.450(11) . ?
C4_2 C5_2 1.465(11) . ?
C5_2 C6_2 1.465(11) . ?

loop_
_geom_torsion_atom_site_label_1
_geom_torsion_atom_site_label_2
_geom_torsion_atom_site_label_3
_geom_torsion_atom_site_label_4
_geom_torsion
_geom_torsion_site_symmetry_1
_geom_torsion_site_symmetry_2
_geom_torsion_site_symmetry_3
_geom_torsion_site_symmetry_4
_geom_torsion_publ_flag
C2 N2 C1 N1 0.10(19) . . . . ?
C9 N2 C1 N1 176.33(14) . . . . ?
C7 N1 C1 N2 -0.46(19) . . . . ?
C8 N1 C1 N2 -175.94(14) . . . . ?
C1 N2 C2 C3 -179.93(19) . . . . ?
C9 N2 C2 C3 3.9(3) . . . . ?
C1 N2 C2 C7 0.28(19) . . . . ?
C9 N2 C2 C7 -175.89(15) . . . . ?
C7 C2 C3 C4 -0.2(3) . . . . ?
N2 C2 C3 C4 -179.94(19) . . . . ?
C2 C3 C4 C5 0.7(3) . . . . ?
C3 C4 C5 C6 -0.5(3) . . . . ?
C4 C5 C6 C7 -0.2(3) . . . . ?
C5 C6 C7 C2 0.8(3) . . . . ?
C5 C6 C7 N1 -179.52(19) . . . . ?
C3 C2 C7 C6 -0.6(3) . . . . ?
N2 C2 C7 C6 179.26(16) . . . . ?
C3 C2 C7 N1 179.65(16) . . . . ?
N2 C2 C7 N1 -0.53(18) . . . . ?
C1 N1 C7 C6 -179.1(2) . . . . ?
C8 N1 C7 C6 -3.8(3) . . . . ?
C1 N1 C7 C2 0.64(19) . . . . ?
C8 N1 C7 C2 175.98(15) . . . . ?
C1 N1 C8 C31 -141.65(16) . . . . ?
C7 N1 C8 C31 43.5(2) . . . . ?
C1 N1 C8 C21 96.63(18) . . . . ?
C7 N1 C8 C21 -78.20(19) . . . . ?
C1 N1 C8 C11 -20.6(2) . . . . ?
C7 N1 C8 C11 164.57(15) . . . . ?
C1 N2 C9 C61 109.35(17) . . . . ?
C2 N2 C9 C61 -74.89(19) . . . . ?
C1 N2 C9 C51 -128.18(16) . . . . ?
C2 N2 C9 C51 47.6(2) . . . . ?
C1 N2 C9 C41 -7.4(2) . . . . ?
C2 N2 C9 C41 168.40(15) . . . . ?
N1 C8 C11 C16 -127.78(18) . . . . ?
C31 C8 C11 C16 -9.5(2) . . . . ?
C21 C8 C11 C16 112.06(19) . . . . ?
N1 C8 C11 C12 60.1(2) . . . . ?
C31 C8 C11 C12 178.32(17) . . . . ?
C21 C8 C11 C12 -60.1(2) . . . . ?
C16 C11 C12 C13 1.9(3) . . . . ?
C8 C11 C12 C13 174.32(18) . . . . ?
C11 C12 C13 C14 -1.4(3) . . . . ?
C12 C13 C14 C15 -0.3(3) . . . . ?
C13 C14 C15 C16 1.6(3) . . . . ?
C12 C11 C16 C15 -0.6(3) . . . . ?
C8 C11 C16 C15 -172.96(18) . . . . ?
C14 C15 C16 C11 -1.2(3) . . . . ?
N1 C8 C21 C26 10.8(2) . . . . ?
C31 C8 C21 C26 -107.5(2) . . . . ?
C11 C8 C21 C26 131.57(18) . . . . ?
N1 C8 C21 C22 -168.75(16) . . . . ?
C31 C8 C21 C22 73.0(2) . . . . ?
C11 C8 C21 C22 -48.0(2) . . . . ?
C26 C21 C22 C23 1.5(3) . . . . ?
C8 C21 C22 C23 -179.0(2) . . . . ?
C21 C22 C23 C24 -0.1(4) . . . . ?
C22 C23 C24 C25 -1.5(4) . . . . ?
C23 C24 C25 C26 1.6(4) . . . . ?
C22 C21 C26 C25 -1.4(3) . . . . ?
C8 C21 C26 C25 179.11(18) . . . . ?
C24 C25 C26 C21 -0.2(3) . . . . ?
N1 C8 C31 C32 -127.59(19) . . . . ?
C21 C8 C31 C32 -6.8(3) . . . . ?
C11 C8 C31 C32 111.0(2) . . . . ?
N1 C8 C31 C36 50.7(2) . . . . ?
C21 C8 C31 C36 171.52(17) . . . . ?
C11 C8 C31 C36 -70.7(2) . . . . ?
C36 C31 C32 C33 -0.7(3) . . . . ?
C8 C31 C32 C33 177.6(2) . . . . ?
C31 C32 C33 C34 -0.1(4) . . . . ?
C32 C33 C34 C35 0.6(4) . . . . ?
C33 C34 C35 C36 -0.4(4) . . . . ?
C34 C35 C36 C31 -0.4(3) . . . . ?
C32 C31 C36 C35 0.9(3) . . . . ?
C8 C31 C36 C35 -177.43(18) . . . . ?
N2 C9 C41 C46 -111.73(19) . . . . ?
C61 C9 C41 C46 129.19(19) . . . . ?
C51 C9 C41 C46 4.9(3) . . . . ?
N2 C9 C41 C42 70.1(2) . . . . ?
C61 C9 C41 C42 -49.0(2) . . . . ?
C51 C9 C41 C42 -173.30(17) . . . . ?
C46 C41 C42 C43 1.6(3) . . . . ?
C9 C41 C42 C43 179.85(19) . . . . ?
C41 C42 C43 C44 -1.0(3) . . . . ?
C42 C43 C44 C45 -0.3(4) . . . . ?
C43 C44 C45 C46 1.1(4) . . . . ?
C42 C41 C46 C45 -0.8(3) . . . . ?
C9 C41 C46 C45 -178.95(19) . . . . ?
C44 C45 C46 C41 -0.5(3) . . . . ?
N2 C9 C51 C52 -130.04(16) . . . . ?
C61 C9 C51 C52 -8.9(2) . . . . ?
C41 C9 C51 C52 112.21(18) . . . . ?
N2 C9 C51 C56 46.52(19) . . . . ?
C61 C9 C51 C56 167.68(15) . . . . ?
C41 C9 C51 C56 -71.2(2) . . . . ?
C56 C51 C52 C53 -1.2(3) . . . . ?
C9 C51 C52 C53 175.33(16) . . . . ?
C51 C52 C53 C54 1.0(3) . . . . ?
C52 C53 C54 C55 0.0(3) . . . . ?
C53 C54 C55 C56 -0.6(3) . . . . ?
C54 C55 C56 C51 0.3(3) . . . . ?
C52 C51 C56 C55 0.6(3) . . . . ?
C9 C51 C56 C55 -176.07(17) . . . . ?
N2 C9 C61 C62 6.4(2) . . . . ?
C51 C9 C61 C62 -112.09(17) . . . . ?
C41 C9 C61 C62 123.68(17) . . . . ?
N2 C9 C61 C66 -170.31(14) . . . . ?
C51 C9 C61 C66 71.20(19) . . . . ?
C41 C9 C61 C66 -53.03(19) . . . . ?
C66 C61 C62 C63 -1.4(3) . . . . ?
C9 C61 C62 C63 -178.17(16) . . . . ?
C61 C62 C63 C64 -0.3(3) . . . . ?
C62 C63 C64 C65 1.4(3) . . . . ?
C63 C64 C65 C66 -0.8(3) . . . . ?
C64 C65 C66 C61 -0.9(3) . . . . ?
C62 C61 C66 C65 2.0(3) . . . . ?
C9 C61 C66 C65 178.90(17) . . . . ?
C1_1 C2_1 C3_1 C4_1 -31(3) . . . . ?
C2_1 C3_1 C4_1 C5_1 -150.6(19) . . . . ?
C3_1 C4_1 C5_1 C6_1 43(3) . . . . ?
C1_2 C2_2 C3_2 C4_2 -30(3) . . . . ?
C2_2 C3_2 C4_2 C5_2 165.8(19) . . . . ?
C3_2 C4_2 C5_2 C6_2 108(3) . . . . ?
